data_4314385
loop_
_publ_author_name
'Michael U. Triller'
'Daniel Pursche'
'Wen-Yuan Hsieh'
'Vincent L. Pecoraro'
'Annette Rompel'
'Bernt Krebs'

_publ_section_title
;
 Catalytic Oxidation of 3,5-Di-tert-butylcatechol by a Series of
 Mononuclear Manganese Complexes: Synthesis, Structure, and Kinetic
 Investigation
;
_journal_name_full 'Inorganic Chemistry'
_journal_page_first 6274
_journal_page_last 6283
_journal_paper_doi 10.1021/ic0347788
_journal_volume 42
_journal_year 2003
_chemical_formula_moiety '[Mn(bpia)(OAc)(OCH3)(PF6)'
_chemical_formula_sum 'C20 H25 F6 Mn N5 O3 P'
_chemical_formula_weight 583.36
_chemical_melting_point 505
_chemical_name_common manganese(III)(acetate)(methanolate)monomer
_chemical_name_systematic
; 
 manganese(acetato)(methoxide)(bis(picolyl)-N-methylimdazol-2-yl)
 hexafluorophosphate 
;
_space_group_IT_number 2
_symmetry_cell_setting triclinic
_symmetry_space_group_name_Hall '-P 1'
_symmetry_space_group_name_H-M 'P -1'
_atom_sites_solution_hydrogens geom
_atom_sites_solution_primary direct
_atom_sites_solution_secondary difmap
_audit_creation_method SHELXL-97
_cell_angle_alpha 84.57(3)
_cell_angle_beta 73.27(3)
_cell_angle_gamma 73.97(3)
_cell_formula_units_Z 2
_cell_length_a 8.872(2)
_cell_length_b 11.833(2)
_cell_length_c 12.713(3)
_cell_measurement_temperature 213(2)
_cell_volume 1228.3(5)
_computing_cell_refinement 'STOE IPDS software package'
_computing_data_collection 'STOE IPDS software package'
_computing_data_reduction 'STOE IPDS software package'
_computing_structure_refinement 'SHELXL-97 (Sheldrick, 1997)'
_computing_structure_solution 'SHELXS-97 (Sheldrick, 1990)'
_diffrn_ambient_temperature 213(2)
_diffrn_measured_fraction_theta_full 0.922
_diffrn_measured_fraction_theta_max 0.922
_diffrn_measurement_device_type 'STOE IPDS system'
_diffrn_measurement_method phi-scan
_diffrn_radiation_monochromator graphite
_diffrn_radiation_source 'fine-focus sealed tube'
_diffrn_radiation_type MoK\a
_diffrn_radiation_wavelength 0.71073
_diffrn_reflns_av_R_equivalents 0.0891
_diffrn_reflns_av_sigmaI/netI 0.0895
_diffrn_reflns_limit_h_max 10
_diffrn_reflns_limit_h_min -10
_diffrn_reflns_limit_k_max 14
_diffrn_reflns_limit_k_min -13
_diffrn_reflns_limit_l_max 15
_diffrn_reflns_limit_l_min -15
_diffrn_reflns_number 8816
_diffrn_reflns_theta_full 26.01
_diffrn_reflns_theta_max 26.01
_diffrn_reflns_theta_min 4.54
_exptl_absorpt_coefficient_mu 0.681
_exptl_absorpt_correction_type 'Program DECAY, STOE IPDS software package'
_exptl_crystal_colour green
_exptl_crystal_density_diffrn 1.577
_exptl_crystal_density_meas ?
_exptl_crystal_density_method 'not measured'
_exptl_crystal_description rhombic
_exptl_crystal_F_000 596
_exptl_crystal_size_max 0.40
_exptl_crystal_size_mid 0.40
_exptl_crystal_size_min 0.36
_refine_diff_density_max 0.548
_refine_diff_density_min -1.103
_refine_diff_density_rms 0.088
_refine_ls_extinction_method none
_refine_ls_goodness_of_fit_ref 1.119
_refine_ls_hydrogen_treatment mixed
_refine_ls_matrix_type full
_refine_ls_number_parameters 325
_refine_ls_number_reflns 4462
_refine_ls_number_restraints 0
_refine_ls_restrained_S_all 1.119
_refine_ls_R_factor_all 0.0714
_refine_ls_R_factor_gt 0.0541
_refine_ls_shift/su_max 0.000
_refine_ls_shift/su_mean 0.000
_refine_ls_structure_factor_coef Fsqd
_refine_ls_weighting_details 'calc w=1/[\s^2^(Fo^2^)+(0.0682P)^2^+1.7649P] where P=(Fo^2^+2Fc^2^)/3'
_refine_ls_weighting_scheme calc
_refine_ls_wR_factor_gt 0.1365
_refine_ls_wR_factor_ref 0.1756
_reflns_number_gt 3567
_reflns_number_total 4462
_reflns_threshold_expression >2sigma(I)
_cod_data_source_file ic0347788si20030711_042806_1.cif
_cod_data_source_block complex1
_cod_depositor_comments
;
The following automatic conversions were performed:

'_exptl_crystal_density_meas' value 'not measured' was changed to '?'
- the value is perceived as not measured.

Automatic conversion script
Id: cif_fix_values 3008 2015-01-20 13:52:24Z robertas 
;
_cod_database_code 4314385

loop_
_symmetry_equiv_pos_as_xyz
'x, y, z'
'-x, -y, -z'

loop_
_atom_site_label
_atom_site_type_symbol
_atom_site_fract_x
_atom_site_fract_y
_atom_site_fract_z
_atom_site_U_iso_or_equiv
_atom_site_adp_type
_atom_site_occupancy
_atom_site_symmetry_multiplicity
_atom_site_calc_flag
_atom_site_refinement_flags
_atom_site_disorder_assembly
_atom_site_disorder_group
Mn1 Mn 0.58154(6) 0.73397(4) 0.76528(5) 0.0313(2) Uani 1 1 d . . .
O1 O 0.6049(4) 0.6817(3) 0.8969(3) 0.0489(7) Uani 1 1 d . . .
O2 O 0.7984(3) 0.6560(3) 0.6748(3) 0.0446(7) Uani 1 1 d . . .
O3 O 0.9293(5) 0.7831(4) 0.6875(5) 0.115(2) Uani 1 1 d . . .
N1 N 0.3039(4) 0.7927(3) 0.8306(3) 0.0323(7) Uani 1 1 d . . .
N2 N 0.5200(4) 0.8039(3) 0.6280(3) 0.0324(7) Uani 1 1 d . . .
N3 N 0.3430(4) 0.8869(3) 0.5369(3) 0.0375(7) Uani 1 1 d . . .
N4 N 0.4913(4) 0.5813(3) 0.7419(3) 0.0360(7) Uani 1 1 d . . .
N5 N 0.5252(4) 0.9166(3) 0.8214(3) 0.0350(7) Uani 1 1 d . . .
C1 C 0.2326(4) 0.8548(3) 0.7424(3) 0.0359(8) Uani 1 1 d . . .
H1A H 0.1789 0.9371 0.7624 0.043 Uiso 1 1 calc R . .
H1B H 0.1505 0.8182 0.7337 0.043 Uiso 1 1 calc R . .
C2 C 0.3631(4) 0.8494(3) 0.6369(3) 0.0336(8) Uani 1 1 d . . .
C3 C 0.6032(5) 0.8127(3) 0.5191(4) 0.0386(9) Uani 1 1 d . . .
H3A H 0.7169 0.7869 0.4901 0.046 Uiso 1 1 calc R . .
C4 C 0.4966(5) 0.8640(4) 0.4602(3) 0.0395(9) Uani 1 1 d . . .
H4A H 0.5203 0.8806 0.3843 0.047 Uiso 1 1 calc R . .
C5 C 0.1884(5) 0.9428(4) 0.5136(5) 0.0533(12) Uani 1 1 d . . .
H5A H 0.1007 0.9478 0.5808 0.080 Uiso 1 1 calc R . .
H5B H 0.1722 0.8969 0.4605 0.080 Uiso 1 1 calc R . .
H5C H 0.1890 1.0213 0.4838 0.080 Uiso 1 1 calc R . .
C6 C 0.2463(5) 0.6859(3) 0.8716(4) 0.0424(10) Uani 1 1 d . . .
H6A H 0.1291 0.7033 0.8793 0.051 Uiso 1 1 calc R . .
H6B H 0.2638 0.6635 0.9442 0.051 Uiso 1 1 calc R . .
C7 C 0.3351(4) 0.5856(3) 0.7946(4) 0.0371(9) Uani 1 1 d . . .
C8 C 0.2645(5) 0.4989(4) 0.7816(4) 0.0475(11) Uani 1 1 d . . .
H8A H 0.1542 0.5042 0.8174 0.057 Uiso 1 1 calc R . .
C9 C 0.3578(6) 0.4051(4) 0.7157(5) 0.0575(13) Uani 1 1 d . . .
H9A H 0.3122 0.3449 0.7070 0.069 Uiso 1 1 calc R . .
C10 C 0.5194(6) 0.3998(4) 0.6623(5) 0.0623(14) Uani 1 1 d . . .
H10A H 0.5850 0.3366 0.6165 0.075 Uiso 1 1 calc R . .
C11 C 0.5816(5) 0.4900(4) 0.6782(4) 0.0501(11) Uani 1 1 d . . .
H11A H 0.6914 0.4868 0.6428 0.060 Uiso 1 1 calc R . .
C12 C 0.2707(5) 0.8717(3) 0.9234(3) 0.0382(9) Uani 1 1 d . . .
H12A H 0.2946 0.8250 0.9874 0.046 Uiso 1 1 calc R . .
H12B H 0.1553 0.9150 0.9439 0.046 Uiso 1 1 calc R . .
C13 C 0.3754(5) 0.9569(3) 0.8898(3) 0.0364(8) Uani 1 1 d . . .
C14 C 0.3238(6) 1.0689(4) 0.9326(4) 0.0497(11) Uani 1 1 d . . .
H14A H 0.2194 1.0954 0.9812 0.060 Uiso 1 1 calc R . .
C15 C 0.4280(7) 1.1402(4) 0.9029(5) 0.0600(13) Uani 1 1 d . . .
H15A H 0.3949 1.2170 0.9300 0.072 Uiso 1 1 calc R . .
C16 C 0.5788(7) 1.0995(4) 0.8342(5) 0.0551(12) Uani 1 1 d . . .
H16A H 0.6514 1.1475 0.8135 0.066 Uiso 1 1 calc R . .
C17 C 0.6244(5) 0.9876(4) 0.7954(4) 0.0430(9) Uani 1 1 d . . .
H17A H 0.7297 0.9597 0.7485 0.052 Uiso 1 1 calc R . .
C18 C 0.9260(5) 0.6936(4) 0.6509(4) 0.0442(10) Uani 1 1 d . . .
C19 C 1.0724(5) 0.6211(5) 0.5705(5) 0.0589(13) Uani 1 1 d . . .
H19A H 1.1627 0.6566 0.5575 0.088 Uiso 1 1 calc R . .
H19B H 1.0469 0.6179 0.5018 0.088 Uiso 1 1 calc R . .
H19C H 1.1024 0.5421 0.6002 0.088 Uiso 1 1 calc R . .
C20 C 0.7065(9) 0.5729(5) 0.9185(6) 0.0770(17) Uani 1 1 d . . .
H20A H 0.6972 0.5648 0.9966 0.116 Uiso 1 1 calc R . .
H20B H 0.8186 0.5692 0.8783 0.116 Uiso 1 1 calc R . .
H20C H 0.6736 0.5097 0.8956 0.116 Uiso 1 1 calc R . .
P1 P 0.98762(13) 1.22981(9) 0.76843(10) 0.0428(3) Uani 1 1 d . . .
F1 F 1.0099(5) 1.3437(3) 0.6978(4) 0.0895(13) Uani 1 1 d . . .
F2 F 0.9412(5) 1.1805(4) 0.6739(3) 0.0901(11) Uani 1 1 d . . .
F3 F 1.0339(5) 1.2792(4) 0.8630(3) 0.0863(11) Uani 1 1 d . . .
F4 F 0.9677(4) 1.1143(3) 0.8393(3) 0.0799(12) Uani 1 1 d . . .
F5 F 0.8007(3) 1.2910(2) 0.8233(3) 0.0669(9) Uani 1 1 d . . .
F6 F 1.1752(3) 1.1664(3) 0.7158(3) 0.0691(9) Uani 1 1 d . . .

loop_
_atom_site_aniso_label
_atom_site_aniso_U_11
_atom_site_aniso_U_22
_atom_site_aniso_U_33
_atom_site_aniso_U_23
_atom_site_aniso_U_13
_atom_site_aniso_U_12
Mn1 0.0292(3) 0.0294(3) 0.0350(4) -0.0036(2) -0.0072(2) -0.0076(2)
O1 0.0577(18) 0.0387(14) 0.0426(19) 0.0015(13) -0.0102(14) -0.0047(13)
O2 0.0306(13) 0.0482(15) 0.055(2) -0.0038(14) -0.0073(12) -0.0130(11)
O3 0.059(2) 0.101(3) 0.181(6) -0.080(4) 0.019(3) -0.042(2)
N1 0.0347(15) 0.0320(14) 0.0280(18) -0.0013(13) -0.0014(12) -0.0126(12)
N2 0.0295(14) 0.0364(15) 0.0278(18) -0.0031(13) 0.0008(12) -0.0112(12)
N3 0.0364(16) 0.0380(16) 0.040(2) -0.0015(14) -0.0141(14) -0.0090(13)
N4 0.0369(16) 0.0331(15) 0.039(2) -0.0050(14) -0.0058(13) -0.0141(13)
N5 0.0386(16) 0.0301(14) 0.037(2) -0.0024(13) -0.0102(13) -0.0099(12)
C1 0.0302(17) 0.0421(19) 0.033(2) -0.0037(17) -0.0066(15) -0.0075(14)
C2 0.0371(18) 0.0268(16) 0.040(2) -0.0029(15) -0.0140(16) -0.0096(14)
C3 0.0350(18) 0.0394(19) 0.040(2) -0.0066(17) -0.0039(16) -0.0119(15)
C4 0.040(2) 0.046(2) 0.028(2) -0.0028(17) 0.0015(16) -0.0137(16)
C5 0.039(2) 0.056(3) 0.065(3) 0.003(2) -0.020(2) -0.0096(19)
C6 0.042(2) 0.040(2) 0.040(3) 0.0015(18) 0.0047(17) -0.0183(16)
C7 0.0341(18) 0.0328(17) 0.045(3) 0.0031(17) -0.0086(16) -0.0132(14)
C8 0.041(2) 0.043(2) 0.062(3) 0.001(2) -0.0112(19) -0.0199(17)
C9 0.060(3) 0.043(2) 0.078(4) -0.008(2) -0.019(2) -0.025(2)
C10 0.059(3) 0.042(2) 0.085(4) -0.023(2) -0.007(3) -0.017(2)
C11 0.042(2) 0.038(2) 0.067(3) -0.017(2) -0.001(2) -0.0126(17)
C12 0.0389(19) 0.0414(19) 0.027(2) -0.0055(17) 0.0029(15) -0.0099(16)
C13 0.044(2) 0.0307(17) 0.033(2) -0.0045(16) -0.0128(16) -0.0051(15)
C14 0.057(3) 0.037(2) 0.054(3) -0.016(2) -0.021(2) 0.0000(18)
C15 0.082(4) 0.036(2) 0.074(4) -0.007(2) -0.039(3) -0.014(2)
C16 0.074(3) 0.046(2) 0.063(3) 0.006(2) -0.037(3) -0.028(2)
C17 0.051(2) 0.049(2) 0.038(2) 0.0077(19) -0.0187(18) -0.0243(19)
C18 0.0342(19) 0.048(2) 0.050(3) -0.004(2) -0.0083(17) -0.0124(17)
C19 0.032(2) 0.070(3) 0.069(4) -0.004(3) -0.007(2) -0.008(2)
C20 0.102(5) 0.054(3) 0.065(4) 0.011(3) -0.036(3) 0.006(3)
P1 0.0386(6) 0.0402(5) 0.0455(7) 0.0031(5) -0.0064(5) -0.0103(4)
F1 0.090(2) 0.068(2) 0.115(4) 0.043(2) -0.033(2) -0.0380(18)
F2 0.100(3) 0.106(3) 0.078(3) -0.022(2) -0.036(2) -0.032(2)
F3 0.082(2) 0.106(3) 0.078(3) -0.026(2) -0.0318(19) -0.017(2)
F4 0.0648(18) 0.0485(15) 0.089(3) 0.0206(16) 0.0177(17) -0.0022(13)
F5 0.0423(14) 0.0469(14) 0.100(3) -0.0065(15) -0.0098(14) -0.0019(11)
F6 0.0424(14) 0.0798(19) 0.063(2) 0.0031(16) 0.0100(13) -0.0082(13)

loop_
_atom_type_symbol
_atom_type_description
_atom_type_scat_dispersion_real
_atom_type_scat_dispersion_imag
_atom_type_scat_source
C C 0.0033 0.0016 'International Tables Vol C Tables 4.2.6.8 and 6.1.1.4'
H H 0.0000 0.0000 'International Tables Vol C Tables 4.2.6.8 and 6.1.1.4'
N N 0.0061 0.0033 'International Tables Vol C Tables 4.2.6.8 and 6.1.1.4'
O O 0.0106 0.0060 'International Tables Vol C Tables 4.2.6.8 and 6.1.1.4'
F F 0.0171 0.0103 'International Tables Vol C Tables 4.2.6.8 and 6.1.1.4'
P P 0.1023 0.0942 'International Tables Vol C Tables 4.2.6.8 and 6.1.1.4'
Mn Mn 0.3368 0.7283 'International Tables Vol C Tables 4.2.6.8 and 6.1.1.4'

loop_
_geom_angle_atom_site_label_1
_geom_angle_atom_site_label_2
_geom_angle_atom_site_label_3
_geom_angle
_geom_angle_site_symmetry_1
_geom_angle_site_symmetry_3
_geom_angle_publ_flag
O1 Mn1 O2 99.23(14) . . ?
O1 Mn1 N2 171.44(13) . . ?
O2 Mn1 N2 89.29(13) . . ?
O1 Mn1 N5 89.08(13) . . ?
O2 Mn1 N5 121.05(12) . . ?
N2 Mn1 N5 87.24(13) . . ?
O1 Mn1 N4 92.65(14) . . ?
O2 Mn1 N4 89.54(12) . . ?
N2 Mn1 N4 86.51(13) . . ?
N5 Mn1 N4 148.67(12) . . ?
O1 Mn1 N1 92.35(14) . . ?
O2 Mn1 N1 160.43(12) . . ?
N2 Mn1 N1 79.22(12) . . ?
N5 Mn1 N1 74.55(11) . . ?
N4 Mn1 N1 74.13(11) . . ?
C20 O1 Mn1 125.3(4) . . ?
C18 O2 Mn1 127.0(3) . . ?
C1 N1 C6 112.2(3) . . ?
C1 N1 C12 111.6(3) . . ?
C6 N1 C12 110.1(3) . . ?
C1 N1 Mn1 109.8(2) . . ?
C6 N1 Mn1 107.4(2) . . ?
C12 N1 Mn1 105.5(2) . . ?
C2 N2 C3 107.5(3) . . ?
C2 N2 Mn1 117.1(3) . . ?
C3 N2 Mn1 135.3(3) . . ?
C2 N3 C4 108.5(3) . . ?
C2 N3 C5 125.6(4) . . ?
C4 N3 C5 125.9(4) . . ?
C11 N4 C7 119.3(3) . . ?
C11 N4 Mn1 124.1(3) . . ?
C7 N4 Mn1 116.5(2) . . ?
C17 N5 C13 118.2(3) . . ?
C17 N5 Mn1 126.7(3) . . ?
C13 N5 Mn1 115.1(2) . . ?
N1 C1 C2 110.0(3) . . ?
N2 C2 N3 109.3(3) . . ?
N2 C2 C1 123.7(4) . . ?
N3 C2 C1 127.0(3) . . ?
C4 C3 N2 109.7(3) . . ?
C3 C4 N3 105.0(4) . . ?
N1 C6 C7 111.0(3) . . ?
N4 C7 C8 121.3(4) . . ?
N4 C7 C6 115.9(3) . . ?
C8 C7 C6 122.7(4) . . ?
C9 C8 C7 119.1(4) . . ?
C8 C9 C10 119.6(4) . . ?
C11 C10 C9 118.2(4) . . ?
N4 C11 C10 122.4(4) . . ?
N1 C12 C13 109.5(3) . . ?
N5 C13 C14 121.6(4) . . ?
N5 C13 C12 116.8(3) . . ?
C14 C13 C12 121.5(4) . . ?
C15 C14 C13 118.7(4) . . ?
C16 C15 C14 119.6(4) . . ?
C15 C16 C17 119.3(4) . . ?
N5 C17 C16 122.6(4) . . ?
O3 C18 O2 122.9(4) . . ?
O3 C18 C19 121.5(4) . . ?
O2 C18 C19 115.6(4) . . ?
F1 P1 F2 90.9(2) . . ?
F1 P1 F3 89.1(2) . . ?
F2 P1 F3 179.9(3) . . ?
F1 P1 F4 179.2(2) . . ?
F2 P1 F4 89.3(2) . . ?
F3 P1 F4 90.7(2) . . ?
F1 P1 F5 91.37(19) . . ?
F2 P1 F5 90.5(2) . . ?
F3 P1 F5 89.4(2) . . ?
F4 P1 F5 89.36(16) . . ?
F1 P1 F6 89.9(2) . . ?
F2 P1 F6 90.0(2) . . ?
F3 P1 F6 90.0(2) . . ?
F4 P1 F6 89.40(17) . . ?
F5 P1 F6 178.65(19) . . ?

loop_
_geom_bond_atom_site_label_1
_geom_bond_atom_site_label_2
_geom_bond_distance
_geom_bond_site_symmetry_2
_geom_bond_publ_flag
Mn1 O1 1.777(3) . ?
Mn1 O2 1.955(3) . ?
Mn1 N2 2.014(3) . ?
Mn1 N5 2.218(3) . ?
Mn1 N4 2.243(3) . ?
Mn1 N1 2.286(3) . ?
O1 C20 1.407(6) . ?
O2 C18 1.275(5) . ?
O3 C18 1.207(6) . ?
N1 C1 1.480(5) . ?
N1 C6 1.486(5) . ?
N1 C12 1.487(5) . ?
N2 C2 1.321(5) . ?
N2 C3 1.379(5) . ?
N3 C2 1.350(6) . ?
N3 C4 1.401(5) . ?
N3 C5 1.450(5) . ?
N4 C11 1.333(5) . ?
N4 C7 1.344(5) . ?
N5 C17 1.333(5) . ?
N5 C13 1.346(5) . ?
C1 C2 1.492(5) . ?
C3 C4 1.352(6) . ?
C6 C7 1.499(6) . ?
C7 C8 1.384(5) . ?
C8 C9 1.374(7) . ?
C9 C10 1.385(7) . ?
C10 C11 1.384(6) . ?
C12 C13 1.506(5) . ?
C13 C14 1.385(5) . ?
C14 C15 1.371(7) . ?
C15 C16 1.355(8) . ?
C16 C17 1.368(6) . ?
C18 C19 1.502(6) . ?
P1 F1 1.574(3) . ?
P1 F2 1.582(4) . ?
P1 F3 1.582(4) . ?
P1 F4 1.587(3) . ?
P1 F5 1.590(3) . ?
P1 F6 1.595(3) . ?
